data_1506788
loop_
_publ_author_name
'Lavigne, Roch M. A.'
'Riou, Maxime'
'Girardin, M\'elina'
'Morency, Louis'
'Barriault, Louis'

_publ_section_title
;
 Synthesis of highly functionalized bicyclo[m.n.1]alkanones via a cationic
 reaction cascade.
;
_journal_issue 26
_journal_name_full 'Organic letters'
_journal_page_first 5921
_journal_page_last 5923
_journal_paper_doi 10.1021/ol0527072
_journal_volume 7
_journal_year 2005
_chemical_formula_sum 'C20 H28 O3'
_chemical_formula_weight 316.42
_chemical_name_systematic
; 
 ? 
;
_space_group_IT_number 33
_symmetry_cell_setting orthorhombic
_symmetry_space_group_name_Hall 'P 2c -2n'
_symmetry_space_group_name_H-M 'P n a 21'
_atom_sites_solution_hydrogens geom
_atom_sites_solution_primary direct
_atom_sites_solution_secondary difmap
_audit_creation_method SHELXL-97
_cell_angle_alpha 90.00
_cell_angle_beta 90.00
_cell_angle_gamma 90.00
_cell_formula_units_Z 4
_cell_length_a 11.070(5)
_cell_length_b 18.754(9)
_cell_length_c 8.287(4)
_cell_measurement_reflns_used 217
_cell_measurement_temperature 207(2)
_cell_measurement_theta_max 22.04
_cell_measurement_theta_min 2.14
_cell_volume 1720.4(14)
_computing_cell_refinement 'SMART, Bruker (2000)'
_computing_data_collection 'SMART, Bruker (2000)'
_computing_data_reduction 'XPREP, Bruker (2000)'
_computing_molecular_graphics 'SHELXTL, Bruker (2000)'
_computing_publication_material 'SHELXTL, Bruker (2000)'
_computing_structure_refinement 'SHELXL-97 (Sheldrick, 1997)'
_computing_structure_solution 'SHELXS-97 (Sheldrick, 1990)'
_diffrn_ambient_temperature 207(2)
_diffrn_measured_fraction_theta_full 0.988
_diffrn_measured_fraction_theta_max 0.988
_diffrn_measurement_device_type 'CCD area detector'
_diffrn_measurement_method 'phi and omega scans'
_diffrn_radiation_monochromator graphite
_diffrn_radiation_source 'fine-focus sealed tube'
_diffrn_radiation_type MoK\a
_diffrn_radiation_wavelength 0.71073
_diffrn_reflns_av_R_equivalents 0.0993
_diffrn_reflns_av_sigmaI/netI 0.0836
_diffrn_reflns_limit_h_max 11
_diffrn_reflns_limit_h_min -11
_diffrn_reflns_limit_k_max 19
_diffrn_reflns_limit_k_min -19
_diffrn_reflns_limit_l_max 8
_diffrn_reflns_limit_l_min -8
_diffrn_reflns_number 8705
_diffrn_reflns_theta_full 22.04
_diffrn_reflns_theta_max 22.04
_diffrn_reflns_theta_min 2.14
_diffrn_standards_decay_% <1
_exptl_absorpt_coefficient_mu 0.080
_exptl_absorpt_correction_T_max 0.9920
_exptl_absorpt_correction_T_min 0.9881
_exptl_absorpt_correction_type multi-scan
_exptl_absorpt_process_details 'SADABS, Bruker (2000)'
_exptl_crystal_colour colorless
_exptl_crystal_density_diffrn 1.222
_exptl_crystal_density_meas ?
_exptl_crystal_density_method 'not measured'
_exptl_crystal_description block
_exptl_crystal_F_000 688
_exptl_crystal_size_max 0.15
_exptl_crystal_size_mid 0.10
_exptl_crystal_size_min 0.10
_refine_diff_density_max 0.172
_refine_diff_density_min -0.147
_refine_diff_density_rms 0.037
_refine_ls_abs_structure_details 'Flack H D (1983), Acta Cryst. A39, 876-881'
_refine_ls_abs_structure_Flack 2(2)
_refine_ls_extinction_method none
_refine_ls_goodness_of_fit_ref 1.007
_refine_ls_hydrogen_treatment constr
_refine_ls_matrix_type full
_refine_ls_number_parameters 208
_refine_ls_number_reflns 2063
_refine_ls_number_restraints 1
_refine_ls_restrained_S_all 1.007
_refine_ls_R_factor_all 0.0869
_refine_ls_R_factor_gt 0.0544
_refine_ls_shift/su_max 0.001
_refine_ls_shift/su_mean 0.001
_refine_ls_structure_factor_coef Fsqd
_refine_ls_weighting_details 'calc w=1/[\s^2^(Fo^2^)+(0.0407P)^2^]'
_refine_ls_weighting_scheme calc
_refine_ls_wR_factor_gt 0.0935
_refine_ls_wR_factor_ref 0.1032
_reflns_number_gt 1493
_reflns_number_total 2063
_reflns_threshold_expression >2sigma(I)
_cod_data_source_file ol0527072si20051108_090801.cif
_cod_data_source_block lb13a
_cod_depositor_comments
;
The following automatic conversions were performed:

'_symmetry_cell_setting' value 'Orthorhombic' changed to
'orthorhombic' according to
/home/saulius/struct/CIF-dictionaries/cif_core.dic dictionary named
'cif_core.dic' version 2.4.1 from 2010-06-29.

Automatic conversion script
Id: cif_fix_values 1715 2011-07-08 13:25:40Z adriana 

The following automatic conversions were performed:

'_exptl_crystal_density_meas' value 'n/a' was changed to '?' - the
value is perceived as not measured.

Automatic conversion script
Id: cif_fix_values 3008 2015-01-20 13:52:24Z robertas 
;
_cod_original_cell_volume 1720.4(13)
_cod_original_sg_symbol_H-M Pna2(1)
_cod_database_code 1506788

loop_
_symmetry_equiv_pos_as_xyz
'x, y, z'
'-x, -y, z+1/2'
'x+1/2, -y+1/2, z'
'-x+1/2, y+1/2, z+1/2'

loop_
_atom_site_label
_atom_site_type_symbol
_atom_site_fract_x
_atom_site_fract_y
_atom_site_fract_z
_atom_site_U_iso_or_equiv
_atom_site_adp_type
_atom_site_occupancy
_atom_site_symmetry_multiplicity
_atom_site_calc_flag
_atom_site_refinement_flags
O1 O 0.4998(3) 0.61771(14) 0.3093(4) 0.0460(8) Uani 1 1 d .
O2 O 0.3863(3) 0.76363(17) 0.3235(4) 0.0531(10) Uani 1 1 d .
O3 O 0.2426(3) 0.47756(16) 0.3550(4) 0.0543(10) Uani 1 1 d .
C1 C 0.2880(4) 0.6024(2) 0.3740(5) 0.0269(11) Uani 1 1 d .
C2 C 0.2660(4) 0.5320(3) 0.4711(6) 0.0457(14) Uani 1 1 d .
H2A H 0.1938 0.5381 0.5402 0.055 Uiso 1 1 calc R
C3 C 0.3725(4) 0.5092(2) 0.5762(6) 0.0504(14) Uani 1 1 d .
H3A H 0.3474 0.4696 0.6457 0.060 Uiso 1 1 calc R
H3B H 0.4381 0.4921 0.5068 0.060 Uiso 1 1 calc R
C4 C 0.4185(4) 0.5693(2) 0.6798(6) 0.0503(14) Uani 1 1 d .
H4A H 0.4935 0.5543 0.7326 0.060 Uiso 1 1 calc R
H4B H 0.3590 0.5795 0.7643 0.060 Uiso 1 1 calc R
C5 C 0.4429(4) 0.6383(2) 0.5835(6) 0.0434(13) Uani 1 1 d .
H5A H 0.5291 0.6512 0.5959 0.052 Uiso 1 1 calc R
C6 C 0.4186(4) 0.6226(2) 0.4081(6) 0.0333(11) Uani 1 1 d .
C7 C 0.3652(4) 0.7010(2) 0.6424(6) 0.0502(14) Uani 1 1 d .
H7A H 0.3749 0.7066 0.7592 0.060 Uiso 1 1 calc R
H7B H 0.3923 0.7451 0.5903 0.060 Uiso 1 1 calc R
C8 C 0.2311(5) 0.6882(3) 0.6028(6) 0.0491(14) Uani 1 1 d .
H8A H 0.1871 0.7326 0.6230 0.059 Uiso 1 1 calc R
H8B H 0.1999 0.6524 0.6783 0.059 Uiso 1 1 calc R
C9 C 0.2015(4) 0.6632(2) 0.4293(5) 0.0382(13) Uani 1 1 d .
H9A H 0.1216 0.6398 0.4389 0.046 Uiso 1 1 calc R
C10 C 0.1822(4) 0.7215(2) 0.3060(5) 0.0363(12) Uani 1 1 d .
H10A H 0.1171 0.7523 0.3490 0.044 Uiso 1 1 calc R
C11 C 0.2861(4) 0.7704(2) 0.2655(6) 0.0404(13) Uani 1 1 d .
C12 C 0.2569(5) 0.8289(3) 0.1476(7) 0.0569(16) Uani 1 1 d .
H12A H 0.3306 0.8556 0.1224 0.068 Uiso 1 1 calc R
H12B H 0.1990 0.8620 0.1966 0.068 Uiso 1 1 calc R
C13 C 0.2035(5) 0.7986(3) -0.0082(6) 0.0603(16) Uani 1 1 d .
H13A H 0.1755 0.8379 -0.0763 0.072 Uiso 1 1 calc R
H13B H 0.2667 0.7729 -0.0673 0.072 Uiso 1 1 calc R
C14 C 0.0982(5) 0.7480(3) 0.0240(6) 0.0531(15) Uani 1 1 d .
H14A H 0.0727 0.7260 -0.0777 0.064 Uiso 1 1 calc R
H14B H 0.0298 0.7752 0.0671 0.064 Uiso 1 1 calc R
C15 C 0.1334(4) 0.6895(2) 0.1445(5) 0.0402(13) Uani 1 1 d .
H15A H 0.0589 0.6627 0.1708 0.048 Uiso 1 1 calc R
C16 C 0.2240(4) 0.6360(2) 0.0807(6) 0.0434(13) Uani 1 1 d .
H16A H 0.2949 0.6623 0.0424 0.052 Uiso 1 1 calc R
H16B H 0.1881 0.6123 -0.0131 0.052 Uiso 1 1 calc R
C17 C 0.2677(4) 0.5784(2) 0.1969(5) 0.0405(12) Uani 1 1 d .
H17A H 0.3481 0.5637 0.1566 0.049 Uiso 1 1 calc R
C18 C 0.1934(4) 0.5097(2) 0.2091(6) 0.0472(13) Uani 1 1 d .
C19 C 0.0574(4) 0.5174(3) 0.2265(7) 0.0614(16) Uani 1 1 d .
H19A H 0.0203 0.4706 0.2280 0.092 Uiso 1 1 calc R
H19B H 0.0259 0.5446 0.1361 0.092 Uiso 1 1 calc R
H19C H 0.0391 0.5421 0.3263 0.092 Uiso 1 1 calc R
C20 C 0.2222(5) 0.4580(3) 0.0734(8) 0.0707(17) Uani 1 1 d .
H20A H 0.1711 0.4162 0.0829 0.106 Uiso 1 1 calc R
H20B H 0.3063 0.4438 0.0803 0.106 Uiso 1 1 calc R
H20C H 0.2077 0.4810 -0.0296 0.106 Uiso 1 1 calc R

loop_
_atom_site_aniso_label
_atom_site_aniso_U_11
_atom_site_aniso_U_22
_atom_site_aniso_U_33
_atom_site_aniso_U_23
_atom_site_aniso_U_13
_atom_site_aniso_U_12
O1 0.0338(18) 0.052(2) 0.052(2) 0.0024(19) 0.0130(17) 0.0052(16)
O2 0.036(2) 0.057(2) 0.066(3) 0.0163(18) 0.005(2) 0.0038(18)
O3 0.069(2) 0.030(2) 0.064(3) 0.004(2) -0.0165(19) -0.0052(17)
C1 0.027(3) 0.028(3) 0.025(3) 0.005(2) 0.003(2) 0.000(2)
C2 0.046(3) 0.040(3) 0.051(4) 0.008(3) 0.005(3) -0.004(3)
C3 0.049(3) 0.046(3) 0.056(3) 0.014(3) 0.000(3) -0.004(3)
C4 0.055(3) 0.057(4) 0.039(3) 0.014(3) -0.005(3) 0.007(3)
C5 0.042(3) 0.043(3) 0.046(4) -0.006(3) -0.001(3) -0.002(2)
C6 0.039(3) 0.023(3) 0.038(3) 0.013(2) 0.007(3) 0.003(2)
C7 0.058(3) 0.053(4) 0.040(3) -0.014(3) -0.003(3) 0.005(3)
C8 0.056(4) 0.052(4) 0.039(4) 0.005(3) 0.015(3) 0.009(3)
C9 0.034(3) 0.046(3) 0.035(3) 0.008(3) 0.011(3) 0.001(2)
C10 0.039(3) 0.031(3) 0.039(3) -0.001(3) 0.008(2) 0.011(2)
C11 0.041(3) 0.035(3) 0.045(4) 0.001(3) 0.016(3) 0.013(3)
C12 0.052(3) 0.042(3) 0.077(4) 0.025(3) 0.019(3) 0.012(3)
C13 0.084(4) 0.050(4) 0.048(4) 0.020(3) 0.020(3) 0.028(3)
C14 0.066(4) 0.057(4) 0.036(3) 0.009(3) 0.001(3) 0.021(3)
C15 0.035(3) 0.049(3) 0.037(3) 0.009(2) 0.005(3) 0.010(2)
C16 0.045(3) 0.044(3) 0.041(3) 0.003(3) 0.004(2) 0.007(3)
C17 0.042(3) 0.041(3) 0.039(3) -0.002(3) 0.005(2) 0.006(2)
C18 0.051(3) 0.039(3) 0.052(3) 0.000(3) -0.017(3) 0.002(2)
C19 0.059(4) 0.055(4) 0.071(4) 0.002(3) -0.013(3) -0.015(3)
C20 0.076(4) 0.050(4) 0.086(5) -0.011(4) -0.022(4) 0.008(3)

loop_
_atom_type_symbol
_atom_type_description
_atom_type_scat_dispersion_real
_atom_type_scat_dispersion_imag
_atom_type_scat_source
C C 0.0033 0.0016 'International Tables Vol C Tables 4.2.6.8 and 6.1.1.4'
H H 0.0000 0.0000 'International Tables Vol C Tables 4.2.6.8 and 6.1.1.4'
O O 0.0106 0.0060 'International Tables Vol C Tables 4.2.6.8 and 6.1.1.4'

loop_
_geom_angle_atom_site_label_1
_geom_angle_atom_site_label_2
_geom_angle_atom_site_label_3
_geom_angle
C2 O3 C18 109.4(3)
C6 C1 C9 110.3(3)
C6 C1 C17 112.7(3)
C9 C1 C17 113.7(3)
C6 C1 C2 105.2(3)
C9 C1 C2 111.7(3)
C17 C1 C2 102.7(3)
O3 C2 C3 108.9(4)
O3 C2 C1 106.6(3)
C3 C2 C1 114.2(4)
C4 C3 C2 112.1(4)
C3 C4 C5 113.1(4)
C6 C5 C7 110.8(4)
C6 C5 C4 107.7(4)
C7 C5 C4 112.3(4)
O1 C6 C5 122.1(4)
O1 C6 C1 123.9(4)
C5 C6 C1 113.4(4)
C8 C7 C5 110.7(4)
C7 C8 C9 116.7(4)
C10 C9 C8 116.0(4)
C10 C9 C1 114.7(3)
C8 C9 C1 111.4(4)
C11 C10 C9 118.8(4)
C11 C10 C15 107.8(4)
C9 C10 C15 110.5(4)
O2 C11 C12 121.9(4)
O2 C11 C10 123.0(4)
C12 C11 C10 115.1(4)
C11 C12 C13 111.1(4)
C14 C13 C12 112.3(4)
C13 C14 C15 111.4(4)
C16 C15 C14 114.6(4)
C16 C15 C10 108.9(4)
C14 C15 C10 111.7(4)
C15 C16 C17 117.3(4)
C16 C17 C18 117.9(4)
C16 C17 C1 116.0(4)
C18 C17 C1 105.0(4)
O3 C18 C20 105.8(4)
O3 C18 C19 109.4(4)
C20 C18 C19 109.9(4)
O3 C18 C17 101.6(3)
C20 C18 C17 112.0(4)
C19 C18 C17 117.2(4)

loop_
_geom_bond_atom_site_label_1
_geom_bond_atom_site_label_2
_geom_bond_distance
O1 C6 1.219(5)
O2 C11 1.216(5)
O3 C2 1.427(5)
O3 C18 1.457(5)
C1 C6 1.521(6)
C1 C9 1.558(6)
C1 C17 1.552(6)
C1 C2 1.565(6)
C2 C3 1.527(6)
C3 C4 1.506(6)
C4 C5 1.543(6)
C5 C6 1.508(6)
C5 C7 1.537(6)
C7 C8 1.538(7)
C8 C9 1.547(6)
C9 C10 1.512(6)
C10 C11 1.509(6)
C10 C15 1.563(6)
C11 C12 1.505(6)
C12 C13 1.529(7)
C13 C14 1.525(7)
C14 C15 1.535(6)
C15 C16 1.514(6)
C16 C17 1.524(6)
C17 C18 1.533(6)
C18 C20 1.518(7)
C18 C19 1.519(6)

loop_
_geom_torsion_atom_site_label_1
_geom_torsion_atom_site_label_2
_geom_torsion_atom_site_label_3
_geom_torsion_atom_site_label_4
_geom_torsion
C18 O3 C2 C3 -149.8(4)
C18 O3 C2 C1 -26.1(5)
C6 C1 C2 O3 -115.7(4)
C9 C1 C2 O3 124.6(4)
C17 C1 C2 O3 2.4(4)
C6 C1 C2 C3 4.6(5)
C9 C1 C2 C3 -115.2(4)
C17 C1 C2 C3 122.7(4)
O3 C2 C3 C4 168.8(4)
C1 C2 C3 C4 49.8(5)
C2 C3 C4 C5 -50.5(5)
C3 C4 C5 C6 -3.0(5)
C3 C4 C5 C7 119.2(4)
C7 C5 C6 O1 128.7(4)
C4 C5 C6 O1 -108.2(4)
C7 C5 C6 C1 -60.4(5)
C4 C5 C6 C1 62.8(5)
C9 C1 C6 O1 -131.1(4)
C17 C1 C6 O1 -2.9(6)
C2 C1 C6 O1 108.2(5)
C9 C1 C6 C5 58.1(4)
C17 C1 C6 C5 -173.7(3)
C2 C1 C6 C5 -62.6(4)
C6 C5 C7 C8 52.4(5)
C4 C5 C7 C8 -68.1(5)
C5 C7 C8 C9 -47.3(6)
C7 C8 C9 C10 -87.9(5)
C7 C8 C9 C1 45.8(5)
C6 C1 C9 C10 85.6(4)
C17 C1 C9 C10 -42.1(5)
C2 C1 C9 C10 -157.7(4)
C6 C1 C9 C8 -48.7(5)
C17 C1 C9 C8 -176.4(4)
C2 C1 C9 C8 68.0(5)
C8 C9 C10 C11 63.5(5)
C1 C9 C10 C11 -68.6(5)
C8 C9 C10 C15 -171.1(3)
C1 C9 C10 C15 56.8(5)
C9 C10 C11 O2 2.6(6)
C15 C10 C11 O2 -124.0(5)
C9 C10 C11 C12 -177.2(4)
C15 C10 C11 C12 56.2(5)
O2 C11 C12 C13 125.3(5)
C10 C11 C12 C13 -54.9(5)
C11 C12 C13 C14 51.4(5)
C12 C13 C14 C15 -53.0(5)
C13 C14 C15 C16 -68.8(5)
C13 C14 C15 C10 55.7(5)
C11 C10 C15 C16 71.9(4)
C9 C10 C15 C16 -59.5(5)
C11 C10 C15 C14 -55.6(5)
C9 C10 C15 C14 173.0(4)
C14 C15 C16 C17 177.1(4)
C10 C15 C16 C17 51.2(5)
C15 C16 C17 C18 87.4(5)
C15 C16 C17 C1 -38.3(6)
C6 C1 C17 C16 -95.1(5)
C9 C1 C17 C16 31.4(5)
C2 C1 C17 C16 152.3(4)
C6 C1 C17 C18 133.0(3)
C9 C1 C17 C18 -100.6(4)
C2 C1 C17 C18 20.3(4)
C2 O3 C18 C20 155.8(4)
C2 O3 C18 C19 -85.9(4)
C2 O3 C18 C17 38.6(5)
C16 C17 C18 O3 -166.2(4)
C1 C17 C18 O3 -35.3(4)
C16 C17 C18 C20 81.3(5)
C1 C17 C18 C20 -147.8(4)
C16 C17 C18 C19 -47.0(6)
C1 C17 C18 C19 83.8(5)
